data_7152889
loop_
_publ_author_name
'Sreedharan, Dinesh T.'
'Clive, Derrick L. J.'

_publ_section_title
;
 Asymmetric synthesis of carbocycles: use of intramolecular conjugate
 displacement.
;
_journal_issue 19
_journal_name_full 'Organic &amp; biomolecular chemistry'
_journal_page_first 3128
_journal_page_last 3144
_journal_paper_doi 10.1039/c3ob40115d
_journal_volume 11
_journal_year 2013
_chemical_absolute_configuration ad
_chemical_formula_moiety 'C30 H36 O7 S2'
_chemical_formula_sum 'C30 H36 O7 S2'
_chemical_formula_weight 572.71
_chemical_name_systematic
;
?
;
_space_group_IT_number 19
_symmetry_cell_setting orthorhombic
_symmetry_space_group_name_Hall 'P 2ac 2ab'
_symmetry_space_group_name_H-M 'P 21 21 21'
_atom_sites_solution_hydrogens geom
_atom_sites_solution_primary direct
_atom_sites_solution_secondary difmap
_audit_creation_method SHELXL-97
_cell_angle_alpha 90.00
_cell_angle_beta 90.00
_cell_angle_gamma 90.00
_cell_formula_units_Z 4
_cell_length_a 9.6394(3)
_cell_length_b 13.2527(4)
_cell_length_c 22.5332(6)
_cell_measurement_reflns_used 9048
_cell_measurement_temperature 173(2)
_cell_measurement_theta_max 25.70
_cell_measurement_theta_min 2.30
_cell_volume 2878.57(15)
_computing_cell_refinement 'Bruker SAINT'
_computing_data_collection 'Bruker APEX2'
_computing_data_reduction 'Bruker SAINT'
_computing_molecular_graphics 'Bruker SHELXTL'
_computing_publication_material 'Bruker SHELXTL'
_computing_structure_refinement 'SHELXL-97 (Sheldrick, 1997)'
_computing_structure_solution 'SHELXD (Schneider & Sheldrick, 2002)'
_diffrn_ambient_temperature 173(2)
_diffrn_measured_fraction_theta_full 1.000
_diffrn_measured_fraction_theta_max 1.000
_diffrn_measurement_device_type 'Bruker APEX-II CCD'
_diffrn_measurement_method '\w scans'
_diffrn_radiation_monochromator graphite
_diffrn_radiation_source 'fine-focus sealed tube'
_diffrn_radiation_type MoK\a
_diffrn_radiation_wavelength 0.71073
_diffrn_reflns_av_R_equivalents 0.0242
_diffrn_reflns_av_sigmaI/netI 0.0191
_diffrn_reflns_limit_h_max 12
_diffrn_reflns_limit_h_min -12
_diffrn_reflns_limit_k_max 17
_diffrn_reflns_limit_k_min -17
_diffrn_reflns_limit_l_max 29
_diffrn_reflns_limit_l_min -29
_diffrn_reflns_number 25901
_diffrn_reflns_theta_full 27.50
_diffrn_reflns_theta_max 27.50
_diffrn_reflns_theta_min 1.78
_diffrn_standards_number 0
_exptl_absorpt_coefficient_mu 0.231
_exptl_absorpt_correction_T_max 0.9640
_exptl_absorpt_correction_T_min 0.9138
_exptl_absorpt_correction_type integration
_exptl_absorpt_process_details 'SADABS (Sheldrick, 2008)'
_exptl_crystal_colour colourless
_exptl_crystal_density_diffrn 1.321
_exptl_crystal_density_method 'not measured'
_exptl_crystal_description prism
_exptl_crystal_F_000 1216
_exptl_crystal_size_max 0.40
_exptl_crystal_size_mid 0.21
_exptl_crystal_size_min 0.16
_refine_diff_density_max 0.252
_refine_diff_density_min -0.221
_refine_diff_density_rms 0.036
_refine_ls_abs_structure_details 'Flack H D (1983), Acta Cryst. A39, 876-881'
_refine_ls_abs_structure_Flack 0.00(4)
_refine_ls_extinction_method none
_refine_ls_goodness_of_fit_ref 1.020
_refine_ls_hydrogen_treatment constr
_refine_ls_matrix_type full
_refine_ls_number_parameters 353
_refine_ls_number_reflns 6622
_refine_ls_number_restraints 0
_refine_ls_restrained_S_all 1.020
_refine_ls_R_factor_all 0.0281
_refine_ls_R_factor_gt 0.0266
_refine_ls_shift/su_max 0.001
_refine_ls_shift/su_mean 0.000
_refine_ls_structure_factor_coef Fsqd
_refine_ls_weighting_details 'calc w=1/[\s^2^(Fo^2^)+(0.0422P)^2^+0.4112P] where P=(Fo^2^+2Fc^2^)/3'
_refine_ls_weighting_scheme calc
_refine_ls_wR_factor_gt 0.0694
_refine_ls_wR_factor_ref 0.0705
_reflns_number_gt 6379
_reflns_number_total 6622
_reflns_threshold_expression I>2\s(I)
_cod_data_source_file c3ob40115d.txt
_cod_data_source_block 5l
_cod_depositor_comments
;
The following automatic conversions were performed:

'_symmetry_cell_setting' value 'Orthorhombic' changed to
'orthorhombic' according to
/home/saulius/struct/CIF-dictionaries/cif_core.dic dictionary named
'cif_core.dic' version 2.4.2 from 2011-04-26.

Automatic conversion script
Id: cif_fix_values 1891 2012-01-12 08:04:46Z andrius 
;
_cod_database_code 7152889

loop_
_symmetry_equiv_pos_as_xyz
'x, y, z'
'-x+1/2, -y, z+1/2'
'-x, y+1/2, -z+1/2'
'x+1/2, -y+1/2, -z'

loop_
_atom_site_label
_atom_site_type_symbol
_atom_site_fract_x
_atom_site_fract_y
_atom_site_fract_z
_atom_site_U_iso_or_equiv
_atom_site_adp_type
_atom_site_occupancy
_atom_site_symmetry_multiplicity
_atom_site_calc_flag
_atom_site_refinement_flags
S1 S -0.13390(3) 0.11879(2) 0.264629(15) 0.02208(7) Uani 1 1 d .
S2 S 0.16018(3) 0.06295(2) 0.230659(14) 0.02163(7) Uani 1 1 d .
O1 O -0.03698(12) -0.02074(9) 0.42417(4) 0.0372(3) Uani 1 1 d .
O2 O -0.17670(15) -0.15403(11) 0.43676(6) 0.0534(3) Uani 1 1 d .
O3 O 0.17666(10) 0.03264(7) 0.39029(4) 0.0248(2) Uani 1 1 d .
O4 O -0.23342(11) 0.08685(8) 0.30827(5) 0.0294(2) Uani 1 1 d .
O5 O -0.05752(11) 0.21021(7) 0.27458(5) 0.0345(2) Uani 1 1 d .
O6 O 0.21841(10) 0.13192(7) 0.27290(5) 0.0285(2) Uani 1 1 d .
O7 O 0.13470(12) 0.09504(8) 0.17072(4) 0.0316(2) Uani 1 1 d .
C1 C -0.11266(16) -0.10058(13) 0.40399(7) 0.0342(3) Uani 1 1 d .
C2 C 0.03760(14) 0.03159(11) 0.37665(6) 0.0239(3) Uani 1 1 d .
H2 H 0.0010 0.1015 0.3707 0.029 Uiso 1 1 calc R
C3 C 0.01541(13) -0.03407(9) 0.32108(5) 0.0202(2) Uani 1 1 d .
H3 H 0.0999 -0.0774 0.3175 0.024 Uiso 1 1 calc R
C4 C -0.00684(13) 0.01355(9) 0.25939(5) 0.0188(2) Uani 1 1 d .
C5 C -0.05679(14) -0.06933(10) 0.21626(6) 0.0229(3) Uani 1 1 d .
H5A H -0.0776 -0.0376 0.1775 0.027 Uiso 1 1 calc R
H5B H 0.0201 -0.1177 0.2100 0.027 Uiso 1 1 calc R
C6 C -0.18496(14) -0.12811(10) 0.23660(7) 0.0269(3) Uani 1 1 d .
H6A H -0.2690 -0.0893 0.2258 0.032 Uiso 1 1 calc R
H6B H -0.1884 -0.1931 0.2150 0.032 Uiso 1 1 calc R
C7 C -0.18768(15) -0.14883(10) 0.30178(7) 0.0270(3) Uani 1 1 d .
H7 H -0.2532 -0.1956 0.3171 0.032 Uiso 1 1 calc R
C8 C -0.10084(14) -0.10349(10) 0.33849(6) 0.0242(3) Uani 1 1 d .
C9 C 0.21560(15) 0.10135(10) 0.43750(6) 0.0244(3) Uani 1 1 d .
H9 H 0.1419 0.1007 0.4687 0.029 Uiso 1 1 calc R
C10 C 0.35071(16) 0.06242(12) 0.46414(6) 0.0300(3) Uani 1 1 d .
H10 H 0.4234 0.0683 0.4327 0.036 Uiso 1 1 calc R
C11 C 0.39169(19) 0.13457(13) 0.51424(7) 0.0380(4) Uani 1 1 d .
H11A H 0.3197 0.1327 0.5456 0.046 Uiso 1 1 calc R
H11B H 0.4802 0.1117 0.5320 0.046 Uiso 1 1 calc R
C12 C 0.40825(17) 0.24278(13) 0.49206(7) 0.0356(3) Uani 1 1 d .
H12A H 0.4312 0.2871 0.5261 0.043 Uiso 1 1 calc R
H12B H 0.4866 0.2456 0.4637 0.043 Uiso 1 1 calc R
C13 C 0.27807(16) 0.28234(11) 0.46181(7) 0.0296(3) Uani 1 1 d .
H13 H 0.2028 0.2862 0.4923 0.035 Uiso 1 1 calc R
C14 C 0.23166(16) 0.20880(11) 0.41362(6) 0.0279(3) Uani 1 1 d .
H14A H 0.3007 0.2089 0.3811 0.033 Uiso 1 1 calc R
H14B H 0.1419 0.2317 0.3970 0.033 Uiso 1 1 calc R
C15 C 0.34265(19) -0.05072(12) 0.48187(8) 0.0408(4) Uani 1 1 d .
H15 H 0.3199 -0.0896 0.4451 0.049 Uiso 1 1 calc R
C16 C 0.2293(2) -0.07391(15) 0.52740(8) 0.0514(5) Uani 1 1 d .
H16A H 0.1399 -0.0490 0.5127 0.062 Uiso 1 1 calc R
H16B H 0.2515 -0.0406 0.5650 0.062 Uiso 1 1 calc R
H16C H 0.2237 -0.1470 0.5336 0.062 Uiso 1 1 calc R
C17 C 0.4824(3) -0.08918(17) 0.50424(13) 0.0718(7) Uani 1 1 d .
H17A H 0.5544 -0.0740 0.4748 0.086 Uiso 1 1 calc R
H17B H 0.4774 -0.1623 0.5104 0.086 Uiso 1 1 calc R
H17C H 0.5052 -0.0559 0.5418 0.086 Uiso 1 1 calc R
C18 C 0.30057(19) 0.38821(12) 0.43698(8) 0.0394(4) Uani 1 1 d .
H18A H 0.2152 0.4116 0.4178 0.047 Uiso 1 1 calc R
H18B H 0.3759 0.3868 0.4078 0.047 Uiso 1 1 calc R
H18C H 0.3251 0.4342 0.4694 0.047 Uiso 1 1 calc R
C19 C -0.22210(15) 0.13029(10) 0.19592(6) 0.0258(3) Uani 1 1 d .
C20 C -0.16072(18) 0.18229(12) 0.14945(7) 0.0365(4) Uani 1 1 d .
H20 H -0.0687 0.2072 0.1528 0.044 Uiso 1 1 calc R
C21 C -0.2366(2) 0.19702(15) 0.09806(8) 0.0468(4) Uani 1 1 d .
H21 H -0.1958 0.2320 0.0656 0.056 Uiso 1 1 calc R
C22 C -0.3708(2) 0.16163(15) 0.09328(8) 0.0478(5) Uani 1 1 d .
H22 H -0.4214 0.1722 0.0576 0.057 Uiso 1 1 calc R
C23 C -0.4319(2) 0.11082(13) 0.14008(8) 0.0421(4) Uani 1 1 d .
H23 H -0.5246 0.0871 0.1367 0.051 Uiso 1 1 calc R
C24 C -0.35766(17) 0.09458(11) 0.19201(7) 0.0312(3) Uani 1 1 d .
H24 H -0.3987 0.0596 0.2244 0.037 Uiso 1 1 calc R
C25 C 0.27269(14) -0.04296(10) 0.22851(6) 0.0247(3) Uani 1 1 d .
C26 C 0.35364(15) -0.06398(12) 0.27808(7) 0.0323(3) Uani 1 1 d .
H26 H 0.3468 -0.0239 0.3129 0.039 Uiso 1 1 calc R
C27 C 0.44476(16) -0.14506(13) 0.27540(9) 0.0433(4) Uani 1 1 d .
H27 H 0.4998 -0.1614 0.3090 0.052 Uiso 1 1 calc R
C28 C 0.45610(18) -0.20186(13) 0.22461(10) 0.0473(5) Uani 1 1 d .
H28 H 0.5194 -0.2567 0.2233 0.057 Uiso 1 1 calc R
C29 C 0.37633(19) -0.17979(12) 0.17569(9) 0.0438(4) Uani 1 1 d .
H29 H 0.3852 -0.2194 0.1408 0.053 Uiso 1 1 calc R
C30 C 0.28289(17) -0.09999(11) 0.17700(7) 0.0334(3) Uani 1 1 d .
H30 H 0.2272 -0.0848 0.1434 0.040 Uiso 1 1 calc R

loop_
_atom_site_aniso_label
_atom_site_aniso_U_11
_atom_site_aniso_U_22
_atom_site_aniso_U_33
_atom_site_aniso_U_23
_atom_site_aniso_U_13
_atom_site_aniso_U_12
S1 0.02268(15) 0.01765(13) 0.02592(15) -0.00177(12) -0.00219(13) 0.00200(12)
S2 0.02334(15) 0.01918(13) 0.02236(15) 0.00070(12) 0.00190(13) -0.00018(11)
O1 0.0349(6) 0.0550(7) 0.0217(5) -0.0018(5) 0.0048(4) -0.0128(5)
O2 0.0562(8) 0.0663(8) 0.0378(6) 0.0126(6) 0.0110(6) -0.0202(7)
O3 0.0213(5) 0.0316(5) 0.0216(4) -0.0056(4) -0.0035(4) 0.0002(4)
O4 0.0281(5) 0.0305(5) 0.0295(5) 0.0015(4) 0.0025(4) 0.0069(4)
O5 0.0306(5) 0.0200(5) 0.0529(7) -0.0088(5) -0.0049(5) 0.0006(4)
O6 0.0272(5) 0.0232(4) 0.0350(5) -0.0026(4) -0.0006(4) -0.0036(4)
O7 0.0368(6) 0.0329(5) 0.0251(5) 0.0070(4) 0.0032(4) 0.0031(4)
C1 0.0306(8) 0.0414(9) 0.0307(7) 0.0041(6) 0.0031(6) -0.0038(6)
C2 0.0216(6) 0.0303(7) 0.0199(6) -0.0012(5) -0.0002(5) -0.0012(5)
C3 0.0201(6) 0.0200(6) 0.0205(6) 0.0011(5) -0.0016(5) 0.0002(5)
C4 0.0195(6) 0.0171(5) 0.0198(6) 0.0001(5) -0.0008(5) 0.0002(4)
C5 0.0273(7) 0.0188(6) 0.0226(6) -0.0038(5) -0.0030(5) 0.0004(5)
C6 0.0267(7) 0.0203(6) 0.0337(7) -0.0022(6) -0.0080(6) -0.0019(5)
C7 0.0231(7) 0.0203(6) 0.0375(7) 0.0026(6) 0.0017(6) -0.0015(5)
C8 0.0219(6) 0.0228(6) 0.0278(6) 0.0045(5) 0.0019(5) 0.0001(5)
C9 0.0238(6) 0.0307(7) 0.0188(6) -0.0033(5) -0.0017(5) -0.0006(5)
C10 0.0274(7) 0.0355(7) 0.0270(7) 0.0000(6) -0.0075(6) 0.0005(6)
C11 0.0417(9) 0.0404(9) 0.0320(8) 0.0010(6) -0.0162(7) -0.0058(7)
C12 0.0333(8) 0.0404(8) 0.0331(8) -0.0017(7) -0.0097(6) -0.0083(6)
C13 0.0286(7) 0.0322(7) 0.0278(7) -0.0017(6) 0.0007(6) -0.0061(6)
C14 0.0271(7) 0.0329(7) 0.0236(7) 0.0023(5) -0.0033(6) -0.0021(6)
C15 0.0469(10) 0.0339(8) 0.0417(9) -0.0018(7) -0.0187(8) 0.0047(7)
C16 0.0756(14) 0.0406(9) 0.0379(9) 0.0125(8) -0.0110(9) -0.0097(10)
C17 0.0643(14) 0.0503(12) 0.1009(18) 0.0058(12) -0.0361(14) 0.0157(10)
C18 0.0413(9) 0.0333(8) 0.0436(9) -0.0001(7) -0.0029(7) -0.0054(7)
C19 0.0305(7) 0.0193(6) 0.0276(7) 0.0014(5) -0.0035(6) 0.0057(5)
C20 0.0344(8) 0.0339(8) 0.0413(9) 0.0120(7) 0.0032(7) 0.0101(6)
C21 0.0553(11) 0.0502(10) 0.0348(9) 0.0152(8) 0.0070(8) 0.0215(9)
C22 0.0610(12) 0.0484(10) 0.0339(8) -0.0009(7) -0.0163(8) 0.0197(9)
C23 0.0423(9) 0.0352(8) 0.0489(10) -0.0048(8) -0.0195(8) 0.0029(7)
C24 0.0322(7) 0.0245(6) 0.0370(8) 0.0020(6) -0.0074(6) 0.0014(6)
C25 0.0220(6) 0.0229(6) 0.0294(7) 0.0022(5) 0.0049(6) 0.0006(5)
C26 0.0228(6) 0.0384(8) 0.0355(7) 0.0072(6) 0.0045(6) 0.0019(6)
C27 0.0238(7) 0.0472(9) 0.0589(11) 0.0165(8) 0.0060(7) 0.0097(7)
C28 0.0303(8) 0.0328(8) 0.0788(14) 0.0114(9) 0.0223(9) 0.0090(7)
C29 0.0421(10) 0.0301(8) 0.0592(11) -0.0078(7) 0.0245(9) -0.0012(7)
C30 0.0354(8) 0.0301(7) 0.0346(8) -0.0036(6) 0.0101(6) -0.0017(6)

loop_
_atom_type_symbol
_atom_type_description
_atom_type_scat_dispersion_real
_atom_type_scat_dispersion_imag
_atom_type_scat_source
C C 0.0033 0.0016 'International Tables Vol C Tables 4.2.6.8 and 6.1.1.4'
H H 0.0000 0.0000 'International Tables Vol C Tables 4.2.6.8 and 6.1.1.4'
O O 0.0106 0.0060 'International Tables Vol C Tables 4.2.6.8 and 6.1.1.4'
S S 0.1246 0.1234 'International Tables Vol C Tables 4.2.6.8 and 6.1.1.4'

loop_
_geom_angle_atom_site_label_1
_geom_angle_atom_site_label_2
_geom_angle_atom_site_label_3
_geom_angle
O5 S1 O4 118.95(7)
O5 S1 C19 108.05(7)
O4 S1 C19 107.62(7)
O5 S1 C4 107.76(6)
O4 S1 C4 105.19(6)
C19 S1 C4 108.96(6)
O6 S2 O7 120.14(6)
O6 S2 C25 106.44(6)
O7 S2 C25 108.23(6)
O6 S2 C4 109.45(6)
O7 S2 C4 106.51(6)
C25 S2 C4 105.12(6)
C1 O1 C2 112.73(11)
C2 O3 C9 115.01(10)
O2 C1 O1 122.03(15)
O2 C1 C8 129.81(16)
O1 C1 C8 108.15(12)
O3 C2 O1 108.66(11)
O3 C2 C3 108.84(11)
O1 C2 C3 105.00(11)
C8 C3 C2 103.74(10)
C8 C3 C4 112.48(11)
C2 C3 C4 121.42(10)
C3 C4 C5 108.65(10)
C3 C4 S2 109.79(8)
C5 C4 S2 107.58(9)
C3 C4 S1 109.96(8)
C5 C4 S1 111.60(9)
S2 C4 S1 109.21(6)
C6 C5 C4 115.17(11)
C7 C6 C5 113.69(11)
C8 C7 C6 121.38(13)
C7 C8 C1 125.95(13)
C7 C8 C3 126.00(13)
C1 C8 C3 107.56(12)
O3 C9 C10 107.32(11)
O3 C9 C14 110.65(11)
C10 C9 C14 111.54(12)
C9 C10 C11 107.42(12)
C9 C10 C15 112.66(13)
C11 C10 C15 115.22(12)
C12 C11 C10 111.85(13)
C13 C12 C11 112.59(13)
C12 C13 C18 111.34(13)
C12 C13 C14 109.91(13)
C18 C13 C14 111.59(12)
C13 C14 C9 111.94(11)
C17 C15 C16 110.00(17)
C17 C15 C10 111.28(16)
C16 C15 C10 113.70(14)
C20 C19 C24 121.44(14)
C20 C19 S1 119.85(12)
C24 C19 S1 118.43(11)
C21 C20 C19 118.47(16)
C22 C21 C20 120.87(17)
C21 C22 C23 120.35(16)
C22 C23 C24 119.89(17)
C23 C24 C19 118.98(15)
C30 C25 C26 121.51(13)
C30 C25 S2 119.78(12)
C26 C25 S2 118.65(11)
C27 C26 C25 118.35(15)
C28 C27 C26 120.68(17)
C27 C28 C29 120.42(15)
C28 C29 C30 120.49(16)
C25 C30 C29 118.54(16)

loop_
_geom_bond_atom_site_label_1
_geom_bond_atom_site_label_2
_geom_bond_distance
S1 O5 1.4354(10)
S1 O4 1.4375(11)
S1 C19 1.7728(14)
S1 C4 1.8599(12)
S2 O6 1.4340(10)
S2 O7 1.4372(10)
S2 C25 1.7745(13)
S2 C4 1.8547(13)
O1 C1 1.363(2)
O1 C2 1.4643(17)
O2 C1 1.1951(19)
O3 C2 1.3753(17)
O3 C9 1.4497(16)
C1 C8 1.481(2)
C2 C3 1.5398(18)
C3 C8 1.5020(18)
C3 C4 1.5416(17)
C4 C5 1.5436(17)
C5 C6 1.5309(19)
C6 C7 1.494(2)
C7 C8 1.321(2)
C9 C10 1.524(2)
C9 C14 1.530(2)
C10 C11 1.531(2)
C10 C15 1.554(2)
C11 C12 1.527(2)
C12 C13 1.521(2)
C13 C18 1.526(2)
C13 C14 1.526(2)
C15 C17 1.526(3)
C15 C16 1.530(3)
C19 C20 1.386(2)
C19 C24 1.393(2)
C20 C21 1.383(2)
C21 C22 1.380(3)
C22 C23 1.383(3)
C23 C24 1.388(2)
C25 C30 1.389(2)
C25 C26 1.391(2)
C26 C27 1.389(2)
C27 C28 1.374(3)
C28 C29 1.375(3)
C29 C30 1.389(2)

loop_
_geom_torsion_atom_site_label_1
_geom_torsion_atom_site_label_2
_geom_torsion_atom_site_label_3
_geom_torsion_atom_site_label_4
_geom_torsion
C2 O1 C1 O2 177.58(16)
C2 O1 C1 C8 -3.73(17)
C9 O3 C2 O1 -73.27(14)
C9 O3 C2 C3 172.91(10)
C1 O1 C2 O3 -123.35(13)
C1 O1 C2 C3 -7.03(16)
O3 C2 C3 C8 130.61(11)
O1 C2 C3 C8 14.42(13)
O3 C2 C3 C4 -101.76(14)
O1 C2 C3 C4 142.05(12)
C8 C3 C4 C5 -44.31(14)
C2 C3 C4 C5 -167.95(11)
C8 C3 C4 S2 -161.72(9)
C2 C3 C4 S2 74.64(13)
C8 C3 C4 S1 78.10(11)
C2 C3 C4 S1 -45.54(14)
O6 S2 C4 C3 -55.32(9)
O7 S2 C4 C3 173.37(8)
C25 S2 C4 C3 58.66(10)
O6 S2 C4 C5 -173.39(8)
O7 S2 C4 C5 55.30(9)
C25 S2 C4 C5 -59.42(10)
O6 S2 C4 S1 65.31(8)
O7 S2 C4 S1 -66.00(8)
C25 S2 C4 S1 179.29(6)
O5 S1 C4 C3 91.86(10)
O4 S1 C4 C3 -35.98(10)
C19 S1 C4 C3 -151.13(9)
O5 S1 C4 C5 -147.49(9)
O4 S1 C4 C5 84.67(10)
C19 S1 C4 C5 -30.48(11)
O5 S1 C4 S2 -28.66(8)
O4 S1 C4 S2 -156.51(6)
C19 S1 C4 S2 88.34(8)
C3 C4 C5 C6 54.17(14)
S2 C4 C5 C6 172.97(9)
S1 C4 C5 C6 -67.25(12)
C4 C5 C6 C7 -37.95(16)
C5 C6 C7 C8 12.08(19)
C6 C7 C8 C1 165.95(14)
C6 C7 C8 C3 -4.9(2)
O2 C1 C8 C7 19.6(3)
O1 C1 C8 C7 -158.94(14)
O2 C1 C8 C3 -168.10(18)
O1 C1 C8 C3 13.34(16)
C2 C3 C8 C7 155.39(14)
C4 C3 C8 C7 22.40(19)
C2 C3 C8 C1 -16.89(14)
C4 C3 C8 C1 -149.88(11)
C2 O3 C9 C10 156.21(11)
C2 O3 C9 C14 -81.89(14)
O3 C9 C10 C11 -179.71(12)
C14 C9 C10 C11 58.94(15)
O3 C9 C10 C15 -51.77(15)
C14 C9 C10 C15 -173.12(12)
C9 C10 C11 C12 -58.03(18)
C15 C10 C11 C12 175.53(14)
C10 C11 C12 C13 56.67(19)
C11 C12 C13 C18 -176.68(13)
C11 C12 C13 C14 -52.51(18)
C12 C13 C14 C9 53.22(16)
C18 C13 C14 C9 177.25(13)
O3 C9 C14 C13 -177.82(11)
C10 C9 C14 C13 -58.42(16)
C9 C10 C15 C17 175.95(16)
C11 C10 C15 C17 -60.3(2)
C9 C10 C15 C16 -59.17(17)
C11 C10 C15 C16 64.56(19)
O5 S1 C19 C20 35.09(14)
O4 S1 C19 C20 164.70(12)
C4 S1 C19 C20 -81.73(13)
O5 S1 C19 C24 -138.95(11)
O4 S1 C19 C24 -9.34(13)
C4 S1 C19 C24 104.22(12)
C24 C19 C20 C21 -1.0(2)
S1 C19 C20 C21 -174.83(12)
C19 C20 C21 C22 0.6(3)
C20 C21 C22 C23 0.1(3)
C21 C22 C23 C24 -0.5(3)
C22 C23 C24 C19 0.1(2)
C20 C19 C24 C23 0.6(2)
S1 C19 C24 C23 174.57(12)
O6 S2 C25 C30 -151.77(11)
O7 S2 C25 C30 -21.35(13)
C4 S2 C25 C30 92.16(12)
O6 S2 C25 C26 25.33(13)
O7 S2 C25 C26 155.75(11)
C4 S2 C25 C26 -90.74(12)
C30 C25 C26 C27 -0.9(2)
S2 C25 C26 C27 -177.95(11)
C25 C26 C27 C28 1.1(2)
C26 C27 C28 C29 -0.6(3)
C27 C28 C29 C30 -0.2(3)
C26 C25 C30 C29 0.2(2)
S2 C25 C30 C29 177.19(12)
C28 C29 C30 C25 0.4(2)
